data_7239253
loop_
_publ_author_name
'Shankar, Krapa'
'Das, Babulal'
'Baruah, Jubaraj B.'

_publ_section_title
;
 Organic cations controlling the nuclearity of copper(ii)
 2,5-pyridinedicarboxylates
;
_journal_issue 48
_journal_name_full 'RSC Advances'
_journal_page_first 26220
_journal_paper_doi 10.1039/c3ra44008g
_journal_volume 3
_journal_year 2013
_chemical_formula_sum 'C20 H34 Cu N4 O13'
_chemical_formula_weight 602.05
_space_group_IT_number 2
_space_group_name_Hall '-P 1'
_space_group_name_H-M_alt 'P -1'
_symmetry_cell_setting triclinic
_symmetry_space_group_name_H-M 'P -1'
_atom_sites_solution_hydrogens geom
_atom_sites_solution_primary direct
_atom_sites_solution_secondary difmap
_audit_creation_method SHELXL-97
_cell_angle_alpha 107.296(7)
_cell_angle_beta 108.463(8)
_cell_angle_gamma 97.992(6)
_cell_formula_units_Z 2
_cell_length_a 8.6201(7)
_cell_length_b 13.1040(7)
_cell_length_c 13.3617(13)
_cell_measurement_temperature 296(2)
_cell_volume 1320.8(2)
_computing_cell_refinement 'Bruker SMART'
_computing_data_collection 'Bruker SMART'
_computing_data_reduction 'Bruker SAINT'
_computing_molecular_graphics 'Bruker SHELXTL'
_computing_publication_material 'Bruker SHELXTL'
_computing_structure_refinement 'SHELXL-97 (Sheldrick, 1997)'
_computing_structure_solution 'SHELXS-97 (Sheldrick, 1990)'
_diffrn_ambient_temperature 296(2)
_diffrn_measured_fraction_theta_full 0.999
_diffrn_measured_fraction_theta_max 0.999
_diffrn_measurement_device_type 'CCD area detector'
_diffrn_measurement_method 'phi and omega scans'
_diffrn_radiation_monochromator graphite
_diffrn_radiation_source 'fine-focus sealed tube'
_diffrn_radiation_type MoK\a
_diffrn_radiation_wavelength 0.71073
_diffrn_reflns_av_R_equivalents 0.0395
_diffrn_reflns_av_sigmaI/netI 0.0797
_diffrn_reflns_limit_h_max 9
_diffrn_reflns_limit_h_min -10
_diffrn_reflns_limit_k_max 15
_diffrn_reflns_limit_k_min -15
_diffrn_reflns_limit_l_max 11
_diffrn_reflns_limit_l_min -15
_diffrn_reflns_number 8992
_diffrn_reflns_theta_full 25.00
_diffrn_reflns_theta_max 25.00
_diffrn_reflns_theta_min 2.99
_exptl_absorpt_coefficient_mu 0.898
_exptl_absorpt_correction_type none
_exptl_crystal_colour blue
_exptl_crystal_density_diffrn 1.514
_exptl_crystal_density_method 'not measured'
_exptl_crystal_description blocks
_exptl_crystal_F_000 630
_exptl_crystal_size_max 0.32
_exptl_crystal_size_mid 0.22
_exptl_crystal_size_min 0.14
_refine_diff_density_max 1.093
_refine_diff_density_min -0.457
_refine_diff_density_rms 0.079
_refine_ls_extinction_method none
_refine_ls_goodness_of_fit_ref 0.831
_refine_ls_hydrogen_treatment mixed
_refine_ls_matrix_type full
_refine_ls_number_parameters 389
_refine_ls_number_reflns 4660
_refine_ls_number_restraints 6
_refine_ls_restrained_S_all 0.830
_refine_ls_R_factor_all 0.0917
_refine_ls_R_factor_gt 0.0597
_refine_ls_shift/su_max 0.001
_refine_ls_shift/su_mean 0.000
_refine_ls_structure_factor_coef Fsqd
_refine_ls_weighting_details 'calc w=1/[\s^2^(Fo^2^)+(0.1501P)^2^+2.0124P] where P=(Fo^2^+2Fc^2^)/3'
_refine_ls_weighting_scheme calc
_refine_ls_wR_factor_gt 0.1620
_refine_ls_wR_factor_ref 0.2132
_reflns_number_gt 3262
_reflns_number_total 4660
_reflns_threshold_expression >2sigma(I)
_cod_data_source_file c3ra44008g.txt
_cod_data_source_block cupdctmda
_cod_depositor_comments
;
The following automatic conversions were performed:

data item '_symmetry_cell_setting' value 'Triclinic' was changed to
'triclinic' in accordance with the
/home/saulius/struct/COD-crude-data/automatic-downloads/DataCite-retrospective/RSC/depositions/lib/dictionaries/cif_core.dic
dictionary named 'cif_core.dic' version 2.4.2 last updated on
2011-04-26.

Automatic conversion script
Id: cif_fix_values 6909 2019-04-08 15:41:33Z antanas 
;
_cod_original_cell_volume 1320.79(18)
_cod_original_sg_symbol_H-M P-1
_cod_database_code 7239253

loop_
_symmetry_equiv_pos_as_xyz
'x, y, z'
'-x, -y, -z'

loop_
_atom_site_label
_atom_site_type_symbol
_atom_site_fract_x
_atom_site_fract_y
_atom_site_fract_z
_atom_site_U_iso_or_equiv
_atom_site_adp_type
_atom_site_occupancy
_atom_site_symmetry_multiplicity
_atom_site_calc_flag
_atom_site_refinement_flags
Cu1 Cu 0.42445(8) 0.81868(5) 0.05487(5) 0.0379(3) Uani 1 1 d .
O1 O 0.3595(5) 0.7381(3) -0.1063(3) 0.0434(9) Uani 1 1 d .
O3 O 0.8815(5) 0.6847(3) 0.3621(3) 0.0475(10) Uani 1 1 d .
O7 O 0.0357(5) 0.9804(3) -0.2518(3) 0.0537(11) Uani 1 1 d .
O5 O 0.5183(5) 0.9105(3) 0.2151(3) 0.0470(10) Uani 1 1 d .
O2 O 0.3957(6) 0.5939(4) -0.2275(3) 0.0603(12) Uani 1 1 d .
N1 N 0.5654(5) 0.7119(3) 0.0704(3) 0.0320(9) Uani 1 1 d .
O4 O 1.0043(5) 0.5778(3) 0.2656(3) 0.0534(11) Uani 1 1 d .
O6 O 0.5308(5) 1.0742(3) 0.3351(3) 0.0493(10) Uani 1 1 d .
O8 O -0.0183(6) 1.1315(3) -0.1562(3) 0.0604(12) Uani 1 1 d .
N3 N 0.9011(5) 0.3470(3) 0.4578(4) 0.0344(10) Uani 1 1 d .
N2 N 0.3333(5) 0.9470(3) 0.0380(3) 0.0334(9) Uani 1 1 d .
O9 O 0.1767(5) 0.7276(3) 0.0584(4) 0.0530(10) Uani 1 1 d D
N4 N 0.1699(6) 1.0036(4) 0.4382(4) 0.0466(12) Uani 1 1 d .
O13 O 0.0523(7) 0.3700(5) 0.1688(5) 0.0906(19) Uani 1 1 d D
O12 O 0.3256(7) 0.3772(5) 0.3686(7) 0.0972(19) Uani 1 1 d D
O11 O 0.6847(7) 0.3330(5) 0.7412(6) 0.0928(19) Uani 1 1 d D
C7 C 0.8978(6) 0.6317(4) 0.2726(4) 0.0350(11) Uani 1 1 d .
C12 C 0.1664(6) 1.0478(4) -0.0527(4) 0.0323(11) Uani 1 1 d .
C5 C 0.7766(6) 0.6339(4) 0.1632(4) 0.0325(11) Uani 1 1 d .
C2 C 0.5553(6) 0.6445(4) -0.0310(4) 0.0363(11) Uani 1 1 d .
C14 C 0.0521(6) 1.0547(4) -0.1627(4) 0.0357(11) Uani 1 1 d .
C6 C 0.6709(6) 0.7058(4) 0.1648(4) 0.0319(11) Uani 1 1 d .
H6 H 0.6742 0.7509 0.2343 0.038 Uiso 1 1 calc R
O10 O 0.4545(9) 0.4163(7) 0.6071(6) 0.107(2) Uani 1 1 d .
C1 C 0.4268(7) 0.6578(4) -0.1322(4) 0.0408(13) Uani 1 1 d .
C9 C 0.3711(6) 1.0265(4) 0.1399(4) 0.0325(11) Uani 1 1 d .
C11 C 0.2037(6) 1.1281(4) 0.0520(4) 0.0365(12) Uani 1 1 d .
H11 H 0.1575 1.1886 0.0568 0.044 Uiso 1 1 calc R
C8 C 0.4828(7) 1.0049(4) 0.2394(4) 0.0395(12) Uani 1 1 d .
C13 C 0.2334(6) 0.9575(4) -0.0558(4) 0.0350(11) Uani 1 1 d .
H13 H 0.2082 0.9022 -0.1254 0.042 Uiso 1 1 calc R
C4 C 0.7672(7) 0.5673(4) 0.0575(4) 0.0381(12) Uani 1 1 d .
H4 H 0.8375 0.5198 0.0529 0.046 Uiso 1 1 calc R
C16 C 0.9786(6) 0.4503(4) 0.4466(4) 0.0364(12) Uani 1 1 d .
H16A H 0.9001 0.4613 0.3827 0.044 Uiso 1 1 calc R
H16B H 1.0807 0.4429 0.4322 0.044 Uiso 1 1 calc R
C10 C 0.3087(7) 1.1190(4) 0.1487(4) 0.0396(12) Uani 1 1 d .
H10 H 0.3373 1.1742 0.2190 0.047 Uiso 1 1 calc R
C20 C 0.2547(7) 0.9154(5) 0.4086(5) 0.0520(15) Uani 1 1 d .
H20A H 0.3256 0.9350 0.3708 0.078 Uiso 1 1 calc R
H20B H 0.1711 0.8473 0.3593 0.078 Uiso 1 1 calc R
H20C H 0.3227 0.9066 0.4763 0.078 Uiso 1 1 calc R
C15 C 0.7308(6) 0.3439(5) 0.4653(5) 0.0434(13) Uani 1 1 d .
H15A H 0.7421 0.4019 0.5331 0.065 Uiso 1 1 calc R
H15B H 0.6851 0.2736 0.4670 0.065 Uiso 1 1 calc R
H15C H 0.6562 0.3542 0.4005 0.065 Uiso 1 1 calc R
C18 C 0.2957(8) 1.1125(5) 0.5005(6) 0.0613(17) Uani 1 1 d .
H18A H 0.3725 1.1125 0.5706 0.092 Uiso 1 1 calc R
H18B H 0.2384 1.1695 0.5159 0.092 Uiso 1 1 calc R
H18C H 0.3579 1.1258 0.4554 0.092 Uiso 1 1 calc R
C3 C 0.6542(7) 0.5710(4) -0.0407(4) 0.0391(12) Uani 1 1 d .
H3 H 0.6453 0.5251 -0.1115 0.047 Uiso 1 1 calc R
C17 C 0.8913(8) 0.2499(4) 0.3596(5) 0.0489(14) Uani 1 1 d .
H17A H 0.8241 0.2559 0.2900 0.073 Uiso 1 1 calc R
H17B H 0.8402 0.1827 0.3648 0.073 Uiso 1 1 calc R
H17C H 1.0032 0.2490 0.3613 0.073 Uiso 1 1 calc R
C19 C 0.0655(8) 0.9703(6) 0.4997(6) 0.0644(18) Uani 1 1 d .
H19A H 0.0128 0.8914 0.4637 0.077 Uiso 1 1 calc R
H19B H 0.1388 0.9849 0.5771 0.077 Uiso 1 1 calc R
H8AA H 0.260(7) 0.730(6) 0.127(3) 0.097 Uiso 1 1 d D
H8AB H 0.125(8) 0.777(5) 0.097(5) 0.097 Uiso 1 1 d D
H9AA H 0.794(5) 0.371(5) 0.751(7) 0.097 Uiso 1 1 d D
H9AB H 0.650(8) 0.398(3) 0.766(7) 0.097 Uiso 1 1 d D
H0BA H 0.455(12) 0.377(7) 0.636(7) 0.097 Uiso 1 1 d D
H0BB H 0.373(11) 0.402(7) 0.543(7) 0.097 Uiso 1 1 d D
H3N H 0.973(7) 0.342(4) 0.519(5) 0.038(15) Uiso 1 1 d .
H4N H 0.098(8) 1.010(5) 0.372(6) 0.065(19) Uiso 1 1 d .
H12A H 0.31(3) 0.319(13) 0.397(19) 0.34(12) Uiso 1 1 d D
H13B H 0.047(10) 0.442(3) 0.206(6) 0.09(3) Uiso 1 1 d D
H13A H -0.03(2) 0.321(15) 0.096(10) 0.41(14) Uiso 1 1 d D
H12B H 0.26(3) 0.382(18) 0.298(9) 0.38(14) Uiso 1 1 d D

loop_
_atom_site_aniso_label
_atom_site_aniso_U_11
_atom_site_aniso_U_22
_atom_site_aniso_U_33
_atom_site_aniso_U_23
_atom_site_aniso_U_13
_atom_site_aniso_U_12
Cu1 0.0421(4) 0.0461(4) 0.0263(4) 0.0151(3) 0.0073(3) 0.0234(3)
O1 0.048(2) 0.058(2) 0.0257(18) 0.0176(17) 0.0065(17) 0.0299(18)
O3 0.056(2) 0.056(2) 0.0243(19) 0.0113(17) 0.0033(17) 0.0319(19)
O7 0.072(3) 0.067(2) 0.027(2) 0.0193(19) 0.0120(19) 0.046(2)
O5 0.055(2) 0.056(2) 0.0267(19) 0.0150(17) 0.0053(17) 0.0272(19)
O2 0.076(3) 0.072(3) 0.026(2) 0.0120(19) 0.005(2) 0.042(2)
N1 0.035(2) 0.039(2) 0.023(2) 0.0141(17) 0.0069(18) 0.0175(18)
O4 0.050(2) 0.064(2) 0.048(2) 0.023(2) 0.0099(19) 0.036(2)
O6 0.062(3) 0.047(2) 0.027(2) 0.0107(17) 0.0062(18) 0.0103(19)
O8 0.082(3) 0.066(3) 0.043(2) 0.024(2) 0.020(2) 0.052(2)
N3 0.038(2) 0.029(2) 0.028(2) 0.0109(18) 0.002(2) 0.0094(18)
N2 0.036(2) 0.037(2) 0.024(2) 0.0107(18) 0.0071(18) 0.0125(18)
O9 0.054(3) 0.053(2) 0.059(3) 0.018(2) 0.027(2) 0.023(2)
N4 0.034(2) 0.079(3) 0.037(3) 0.032(3) 0.012(2) 0.021(2)
O13 0.081(4) 0.082(4) 0.068(4) -0.012(3) 0.011(3) 0.027(3)
O12 0.067(3) 0.102(4) 0.107(5) 0.027(4) 0.017(3) 0.035(3)
O11 0.086(4) 0.114(4) 0.143(6) 0.088(4) 0.074(4) 0.062(3)
C7 0.032(3) 0.035(2) 0.035(3) 0.014(2) 0.007(2) 0.010(2)
C12 0.034(3) 0.037(2) 0.027(3) 0.014(2) 0.011(2) 0.012(2)
C5 0.031(3) 0.033(2) 0.030(3) 0.012(2) 0.006(2) 0.009(2)
C2 0.029(3) 0.042(3) 0.035(3) 0.017(2) 0.007(2) 0.007(2)
C14 0.037(3) 0.041(3) 0.035(3) 0.017(2) 0.013(2) 0.019(2)
C6 0.036(3) 0.036(2) 0.025(2) 0.013(2) 0.008(2) 0.014(2)
O10 0.115(5) 0.170(7) 0.104(5) 0.088(5) 0.072(5) 0.086(6)
C1 0.044(3) 0.045(3) 0.027(3) 0.011(2) 0.006(2) 0.015(2)
C9 0.031(3) 0.031(2) 0.027(3) 0.007(2) 0.005(2) 0.001(2)
C11 0.043(3) 0.034(2) 0.037(3) 0.017(2) 0.016(2) 0.016(2)
C8 0.037(3) 0.049(3) 0.028(3) 0.016(2) 0.005(2) 0.010(2)
C13 0.042(3) 0.043(3) 0.021(2) 0.012(2) 0.010(2) 0.018(2)
C4 0.044(3) 0.043(3) 0.036(3) 0.020(2) 0.017(2) 0.022(2)
C16 0.039(3) 0.034(2) 0.030(3) 0.009(2) 0.008(2) 0.010(2)
C10 0.047(3) 0.037(3) 0.026(3) 0.008(2) 0.007(2) 0.008(2)
C20 0.042(3) 0.065(4) 0.050(4) 0.030(3) 0.008(3) 0.019(3)
C15 0.035(3) 0.055(3) 0.043(3) 0.021(3) 0.015(3) 0.012(2)
C18 0.059(4) 0.071(4) 0.053(4) 0.015(3) 0.020(3) 0.032(3)
C3 0.045(3) 0.047(3) 0.025(3) 0.012(2) 0.011(2) 0.018(2)
C17 0.061(4) 0.038(3) 0.040(3) 0.009(2) 0.013(3) 0.015(3)
C19 0.052(4) 0.118(6) 0.051(4) 0.053(4) 0.026(3) 0.040(4)

loop_
_atom_type_symbol
_atom_type_description
_atom_type_scat_dispersion_real
_atom_type_scat_dispersion_imag
_atom_type_scat_source
C C 0.0033 0.0016 'International Tables Vol C Tables 4.2.6.8 and 6.1.1.4'
H H 0.0000 0.0000 'International Tables Vol C Tables 4.2.6.8 and 6.1.1.4'
N N 0.0061 0.0033 'International Tables Vol C Tables 4.2.6.8 and 6.1.1.4'
O O 0.0106 0.0060 'International Tables Vol C Tables 4.2.6.8 and 6.1.1.4'
Cu Cu 0.3201 1.2651 'International Tables Vol C Tables 4.2.6.8 and 6.1.1.4'

loop_
_geom_angle_atom_site_label_1
_geom_angle_atom_site_label_2
_geom_angle_atom_site_label_3
_geom_angle
_geom_angle_site_symmetry_1
_geom_angle_site_symmetry_3
O1 Cu1 O5 171.84(17) . .
O1 Cu1 N1 83.24(15) . .
O5 Cu1 N1 95.38(15) . .
O1 Cu1 N2 96.01(15) . .
O5 Cu1 N2 83.35(15) . .
N1 Cu1 N2 165.91(17) . .
O1 Cu1 O9 93.17(16) . .
O5 Cu1 O9 94.98(17) . .
N1 Cu1 O9 101.44(16) . .
N2 Cu1 O9 92.65(15) . .
C1 O1 Cu1 115.8(3) . .
C8 O5 Cu1 115.3(3) . .
C6 N1 C2 119.4(4) . .
C6 N1 Cu1 128.6(3) . .
C2 N1 Cu1 111.9(3) . .
C16 N3 C15 113.8(4) . .
C16 N3 C17 108.3(4) . .
C15 N3 C17 110.9(4) . .
C13 N2 C9 119.7(4) . .
C13 N2 Cu1 128.8(3) . .
C9 N2 Cu1 111.3(3) . .
C20 N4 C18 110.3(4) . .
C20 N4 C19 107.1(5) . .
C18 N4 C19 115.5(5) . .
O4 C7 O3 126.0(5) . .
O4 C7 C5 117.3(5) . .
O3 C7 C5 116.8(4) . .
C11 C12 C13 117.9(4) . .
C11 C12 C14 122.4(4) . .
C13 C12 C14 119.7(4) . .
C4 C5 C6 117.0(4) . .
C4 C5 C7 122.2(4) . .
C6 C5 C7 120.8(4) . .
N1 C2 C3 122.2(5) . .
N1 C2 C1 114.1(4) . .
C3 C2 C1 123.7(5) . .
O8 C14 O7 125.8(5) . .
O8 C14 C12 118.0(4) . .
O7 C14 C12 116.2(4) . .
N1 C6 C5 122.5(4) . .
O2 C1 O1 125.8(5) . .
O2 C1 C2 119.6(5) . .
O1 C1 C2 114.5(4) . .
N2 C9 C10 121.0(5) . .
N2 C9 C8 114.8(4) . .
C10 C9 C8 124.1(4) . .
C10 C11 C12 120.4(4) . .
O6 C8 O5 124.9(5) . .
O6 C8 C9 120.0(5) . .
O5 C8 C9 115.1(4) . .
N2 C13 C12 122.1(4) . .
C3 C4 C5 120.7(4) . .
N3 C16 C16 110.8(5) . 2_766
C11 C10 C9 118.9(5) . .
C2 C3 C4 118.3(5) . .
C19 C19 N4 112.0(7) 2_576 .

loop_
_geom_bond_atom_site_label_1
_geom_bond_atom_site_label_2
_geom_bond_distance
_geom_bond_site_symmetry_2
Cu1 O1 1.946(3) .
Cu1 O5 1.946(4) .
Cu1 N1 1.990(4) .
Cu1 N2 1.994(4) .
Cu1 O9 2.318(4) .
O1 C1 1.282(6) .
O3 C7 1.254(6) .
O7 C14 1.245(6) .
O5 C8 1.287(6) .
O2 C1 1.217(6) .
N1 C6 1.334(6) .
N1 C2 1.348(6) .
O4 C7 1.243(6) .
O6 C8 1.224(6) .
O8 C14 1.241(6) .
N3 C16 1.495(6) .
N3 C15 1.498(7) .
N3 C17 1.501(6) .
N2 C13 1.335(6) .
N2 C9 1.351(6) .
N4 C20 1.474(7) .
N4 C18 1.482(8) .
N4 C19 1.500(8) .
C7 C5 1.516(7) .
C12 C11 1.383(7) .
C12 C13 1.383(7) .
C12 C14 1.525(7) .
C5 C4 1.392(7) .
C5 C6 1.398(6) .
C2 C3 1.376(7) .
C2 C1 1.527(7) .
C9 C10 1.382(7) .
C9 C8 1.505(7) .
C11 C10 1.373(7) .
C4 C3 1.384(7) .
C16 C16 1.516(9) 2_766
C19 C19 1.459(12) 2_576
